data_7014738
loop_
_publ_author_name
'Traut, Stephan'
'H\"ahnel, Alexander Peter'
'von H\"anisch, Carsten'

_publ_section_title
;
 Dichloro organosilicon bismuthanes as precursors for rare compounds
 with a bismuth-pnictogen or bismuth-tellurium bond.
;
_journal_issue 6
_journal_name_full 'Dalton transactions (Cambridge, England : 2003)'
_journal_page_first 1365
_journal_page_last 1371
_journal_paper_doi 10.1039/c0dt01111h
_journal_volume 40
_journal_year 2011
_chemical_formula_moiety 'C10 H27 Bi Cl2 Si3'
_chemical_formula_sum 'C10 H27 Bi Cl2 Si3'
_chemical_formula_weight 511.47
_chemical_name_systematic
;
?
;
_space_group_IT_number 2
_symmetry_cell_setting triclinic
_symmetry_space_group_name_Hall '-P 1'
_symmetry_space_group_name_H-M 'P -1'
_atom_sites_solution_hydrogens geom
_atom_sites_solution_primary direct
_atom_sites_solution_secondary difmap
_audit_creation_method SHELXL-97
_cell_angle_alpha 117.33(3)
_cell_angle_beta 101.66(3)
_cell_angle_gamma 91.24(3)
_cell_formula_units_Z 4
_cell_length_a 8.8348(18)
_cell_length_b 15.403(3)
_cell_length_c 16.015(3)
_cell_measurement_reflns_used 1081
_cell_measurement_temperature 180(2)
_cell_measurement_theta_max 26.13
_cell_measurement_theta_min 1.33
_cell_volume 1879.7(9)
_computing_structure_refinement 'SHELXL-97 (Sheldrick, 1997)'
_computing_structure_solution 'SHELXS-97 (Sheldrick, 1990)'
_diffrn_ambient_temperature 180(2)
_diffrn_measured_fraction_theta_full 0.936
_diffrn_measured_fraction_theta_max 0.936
_diffrn_measurement_device_type 'STOE IPDS 2'
_diffrn_measurement_method 'rotation method'
_diffrn_radiation_monochromator graphite
_diffrn_radiation_source 'fine-focus sealed tube'
_diffrn_radiation_type MoK\a
_diffrn_radiation_wavelength 0.71073
_diffrn_reflns_av_R_equivalents 0.0769
_diffrn_reflns_av_sigmaI/netI 0.0680
_diffrn_reflns_limit_h_max 10
_diffrn_reflns_limit_h_min -9
_diffrn_reflns_limit_k_max 16
_diffrn_reflns_limit_k_min -18
_diffrn_reflns_limit_l_max 19
_diffrn_reflns_limit_l_min -19
_diffrn_reflns_number 11994
_diffrn_reflns_theta_full 25.59
_diffrn_reflns_theta_max 25.59
_diffrn_reflns_theta_min 1.47
_exptl_absorpt_coefficient_mu 9.836
_exptl_absorpt_correction_T_max 0.2361
_exptl_absorpt_correction_T_min 0.0632
_exptl_absorpt_correction_type integration
_exptl_crystal_colour yellow
_exptl_crystal_density_diffrn 1.807
_exptl_crystal_density_method 'not measured'
_exptl_crystal_description plate
_exptl_crystal_F_000 984
_exptl_crystal_size_max 0.407
_exptl_crystal_size_mid 0.384
_exptl_crystal_size_min 0.159
_refine_diff_density_max 4.664
_refine_diff_density_min -4.650
_refine_diff_density_rms 0.337
_refine_ls_extinction_method none
_refine_ls_goodness_of_fit_ref 1.075
_refine_ls_hydrogen_treatment constr
_refine_ls_matrix_type full
_refine_ls_number_parameters 289
_refine_ls_number_reflns 6628
_refine_ls_number_restraints 0
_refine_ls_restrained_S_all 1.075
_refine_ls_R_factor_all 0.0707
_refine_ls_R_factor_gt 0.0645
_refine_ls_shift/su_max 0.008
_refine_ls_shift/su_mean 0.000
_refine_ls_structure_factor_coef Fsqd
_refine_ls_weighting_details 'calc w=1/[\s^2^(Fo^2^)+(0.1258P)^2^+1.4202P] where P=(Fo^2^+2Fc^2^)/3'
_refine_ls_weighting_scheme calc
_refine_ls_wR_factor_gt 0.1721
_refine_ls_wR_factor_ref 0.1774
_reflns_number_gt 5790
_reflns_number_total 6628
_reflns_threshold_expression >2sigma(I)
_cod_data_source_file C0DT01111H.TXT
_cod_data_source_block e:\traut\crystal\st243\p-1
_cod_original_cell_volume 1879.6(7)
_cod_database_code 7014738

loop_
_symmetry_equiv_pos_as_xyz
'x, y, z'
'-x, -y, -z'

loop_
_atom_site_label
_atom_site_type_symbol
_atom_site_fract_x
_atom_site_fract_y
_atom_site_fract_z
_atom_site_U_iso_or_equiv
_atom_site_adp_type
_atom_site_occupancy
_atom_site_symmetry_multiplicity
_atom_site_calc_flag
_atom_site_refinement_flags
_atom_site_disorder_assembly
_atom_site_disorder_group
Si1 Si 0.9395(3) 0.7262(3) 0.7875(2) 0.0418(7) Uani 1 1 d . . .
Si2 Si 1.2020(3) 0.8960(2) 0.83138(19) 0.0398(6) Uani 1 1 d . . .
Si3 Si 1.2383(3) 0.6713(2) 0.7026(2) 0.0409(7) Uani 1 1 d . . .
Si4 Si 0.6330(3) 0.7359(2) 0.26106(19) 0.0372(6) Uani 1 1 d . . .
Si5 Si 0.2885(3) 0.6319(2) 0.15019(19) 0.0392(6) Uani 1 1 d . . .
Si6 Si 0.3521(3) 0.8634(2) 0.28515(19) 0.0357(6) Uani 1 1 d . . .
Cl1 Cl 0.7495(3) 0.8446(2) 0.63755(19) 0.0491(6) Uani 1 1 d . . .
Cl2 Cl 1.1225(4) 0.8849(3) 0.5889(2) 0.0588(8) Uani 1 1 d . . .
Cl3 Cl 0.5329(4) 0.5995(3) 0.3989(2) 0.0559(7) Uani 1 1 d . . .
Cl4 Cl 0.1366(3) 0.6503(2) 0.3594(2) 0.0501(6) Uani 1 1 d . . .
Bi1 Bi 0.97196(4) 0.75029(3) 0.59350(2) 0.03721(16) Uani 1 1 d . . .
Bi2 Bi 0.40185(4) 0.74260(3) 0.40691(2) 0.03448(16) Uani 1 1 d . . .
C1 C 1.0956(11) 0.7687(8) 0.7415(6) 0.035(2) Uani 1 1 d . . .
C2 C 0.7839(14) 0.6317(10) 0.6854(10) 0.055(3) Uani 1 1 d . . .
H2A H 0.8307 0.5740 0.6464 0.066 Uiso 1 1 calc R . .
H2B H 0.7330 0.6598 0.6448 0.066 Uiso 1 1 calc R . .
H2C H 0.7065 0.6118 0.7114 0.066 Uiso 1 1 calc R . .
C3 C 0.8349(15) 0.8266(12) 0.8586(9) 0.063(4) Uani 1 1 d . . .
H3A H 0.7833 0.8550 0.8185 0.076 Uiso 1 1 calc R . .
H3B H 0.9092 0.8778 0.9155 0.076 Uiso 1 1 calc R . .
H3C H 0.7566 0.8002 0.8794 0.076 Uiso 1 1 calc R . .
C4 C 1.0230(14) 0.6750(12) 0.8702(10) 0.058(3) Uani 1 1 d . . .
H4A H 1.0988 0.7257 0.9267 0.070 Uiso 1 1 calc R . .
H4B H 1.0749 0.6180 0.8356 0.070 Uiso 1 1 calc R . .
H4C H 0.9390 0.6544 0.8915 0.070 Uiso 1 1 calc R . .
C5 C 1.3897(12) 0.6792(10) 0.8078(8) 0.050(3) Uani 1 1 d . . .
H5A H 1.3381 0.6689 0.8519 0.060 Uiso 1 1 calc R . .
H5B H 1.4518 0.7445 0.8423 0.060 Uiso 1 1 calc R . .
H5C H 1.4579 0.6284 0.7840 0.060 Uiso 1 1 calc R . .
C6 C 1.1304(16) 0.5416(10) 0.6356(10) 0.060(3) Uani 1 1 d . . .
H6A H 1.0547 0.5333 0.5777 0.072 Uiso 1 1 calc R . .
H6B H 1.0757 0.5303 0.6779 0.072 Uiso 1 1 calc R . .
H6C H 1.2050 0.4941 0.6165 0.072 Uiso 1 1 calc R . .
C7 C 1.3407(15) 0.6806(13) 0.6150(9) 0.065(4) Uani 1 1 d . . .
H7A H 1.4011 0.7461 0.6451 0.078 Uiso 1 1 calc R . .
H7B H 1.2636 0.6705 0.5569 0.078 Uiso 1 1 calc R . .
H7C H 1.4110 0.6302 0.5971 0.078 Uiso 1 1 calc R . .
C8 C 1.3884(13) 0.9230(10) 0.8062(9) 0.054(3) Uani 1 1 d . . .
H8A H 1.3680 0.9181 0.7416 0.065 Uiso 1 1 calc R . .
H8B H 1.4583 0.8754 0.8090 0.065 Uiso 1 1 calc R . .
H8C H 1.4374 0.9898 0.8547 0.065 Uiso 1 1 calc R . .
C9 C 1.0820(15) 0.9964(9) 0.8372(8) 0.052(3) Uani 1 1 d . . .
H9A H 0.9870 0.9881 0.8570 0.063 Uiso 1 1 calc R . .
H9B H 1.0537 0.9931 0.7733 0.063 Uiso 1 1 calc R . .
H9C H 1.1423 1.0606 0.8844 0.063 Uiso 1 1 calc R . .
C10 C 1.2588(18) 0.9071(10) 0.9556(8) 0.061(4) Uani 1 1 d . . .
H10C H 1.3137 0.9733 1.0016 0.073 Uiso 1 1 calc R . .
H10B H 1.3275 0.8578 0.9550 0.073 Uiso 1 1 calc R . .
H10A H 1.1650 0.8961 0.9751 0.073 Uiso 1 1 calc R . .
C11 C 0.4173(10) 0.7387(7) 0.2636(6) 0.0306(19) Uani 1 1 d . . .
C12 C 0.1804(13) 0.8868(9) 0.3430(8) 0.047(3) Uani 1 1 d . . .
H12A H 0.2101 0.8869 0.4054 0.056 Uiso 1 1 calc R . .
H12B H 0.0931 0.8348 0.3005 0.056 Uiso 1 1 calc R . .
H12C H 0.1489 0.9509 0.3532 0.056 Uiso 1 1 calc R . .
C13 C 0.5104(15) 0.9661(8) 0.3727(8) 0.048(3) Uani 1 1 d . . .
H13A H 0.6032 0.9582 0.3464 0.057 Uiso 1 1 calc R . .
H13B H 0.5360 0.9645 0.4344 0.057 Uiso 1 1 calc R . .
H13C H 0.4749 1.0293 0.3831 0.057 Uiso 1 1 calc R . .
C14 C 0.2981(14) 0.8761(10) 0.1718(8) 0.050(3) Uani 1 1 d . . .
H14A H 0.2123 0.8248 0.1252 0.060 Uiso 1 1 calc R . .
H14B H 0.3885 0.8691 0.1435 0.060 Uiso 1 1 calc R . .
H14C H 0.2653 0.9412 0.1877 0.060 Uiso 1 1 calc R . .
C15 C 0.0773(13) 0.6481(10) 0.1298(8) 0.048(3) Uani 1 1 d . . .
H15A H 0.0648 0.7078 0.1231 0.058 Uiso 1 1 calc R . .
H15B H 0.0381 0.6542 0.1850 0.058 Uiso 1 1 calc R . .
H15C H 0.0184 0.5908 0.0707 0.058 Uiso 1 1 calc R . .
C16 C 0.3477(15) 0.6208(11) 0.0400(8) 0.057(3) Uani 1 1 d . . .
H16A H 0.4567 0.6084 0.0441 0.068 Uiso 1 1 calc R . .
H16B H 0.3366 0.6822 0.0363 0.068 Uiso 1 1 calc R . .
H16C H 0.2810 0.5660 -0.0180 0.068 Uiso 1 1 calc R . .
C17 C 0.3018(15) 0.5098(9) 0.1490(9) 0.055(3) Uani 1 1 d . . .
H17A H 0.2691 0.5124 0.2050 0.067 Uiso 1 1 calc R . .
H17B H 0.4097 0.4953 0.1522 0.067 Uiso 1 1 calc R . .
H17C H 0.2336 0.4579 0.0893 0.067 Uiso 1 1 calc R . .
C18 C 0.6847(12) 0.7941(11) 0.1886(8) 0.048(3) Uani 1 1 d . . .
H18A H 0.6648 0.8629 0.2176 0.058 Uiso 1 1 calc R . .
H18B H 0.6211 0.7582 0.1220 0.058 Uiso 1 1 calc R . .
H18C H 0.7953 0.7915 0.1881 0.058 Uiso 1 1 calc R . .
C19 C 0.6888(14) 0.6093(10) 0.2099(8) 0.056(3) Uani 1 1 d . . .
H19A H 0.6265 0.5696 0.1435 0.067 Uiso 1 1 calc R . .
H19B H 0.6698 0.5790 0.2495 0.067 Uiso 1 1 calc R . .
H19C H 0.7997 0.6125 0.2098 0.067 Uiso 1 1 calc R . .
C20 C 0.7664(14) 0.8042(10) 0.3825(8) 0.054(3) Uani 1 1 d . . .
H20A H 0.7463 0.7755 0.4233 0.064 Uiso 1 1 calc R . .
H20B H 0.7491 0.8735 0.4120 0.064 Uiso 1 1 calc R . .
H20C H 0.8746 0.7997 0.3766 0.064 Uiso 1 1 calc R . .

loop_
_atom_site_aniso_label
_atom_site_aniso_U_11
_atom_site_aniso_U_22
_atom_site_aniso_U_33
_atom_site_aniso_U_23
_atom_site_aniso_U_13
_atom_site_aniso_U_12
Si1 0.0382(14) 0.0464(18) 0.0460(15) 0.0254(13) 0.0120(11) 0.0058(12)
Si2 0.0473(15) 0.0351(16) 0.0341(13) 0.0163(11) 0.0043(11) 0.0022(12)
Si3 0.0400(14) 0.0441(18) 0.0405(14) 0.0210(12) 0.0100(11) 0.0149(12)
Si4 0.0364(13) 0.0392(16) 0.0364(13) 0.0171(11) 0.0111(10) 0.0095(11)
Si5 0.0411(14) 0.0348(16) 0.0341(13) 0.0105(11) 0.0077(10) 0.0072(11)
Si6 0.0423(14) 0.0308(15) 0.0361(12) 0.0165(11) 0.0114(10) 0.0107(11)
Cl1 0.0494(14) 0.0470(16) 0.0508(13) 0.0226(12) 0.0120(11) 0.0197(12)
Cl2 0.0625(17) 0.066(2) 0.0529(15) 0.0361(15) 0.0058(13) -0.0040(15)
Cl3 0.0628(17) 0.0552(19) 0.0631(17) 0.0352(14) 0.0229(13) 0.0265(14)
Cl4 0.0473(14) 0.0529(18) 0.0580(15) 0.0300(13) 0.0197(11) 0.0066(12)
Bi1 0.0404(2) 0.0358(3) 0.0324(2) 0.01480(17) 0.00545(15) 0.00820(16)
Bi2 0.0414(2) 0.0318(3) 0.0321(2) 0.01548(17) 0.01132(15) 0.00945(16)
C1 0.035(4) 0.041(6) 0.031(4) 0.019(4) 0.007(4) 0.009(4)
C2 0.048(6) 0.047(7) 0.073(8) 0.034(6) 0.006(5) 0.002(5)
C3 0.058(7) 0.080(10) 0.050(6) 0.024(6) 0.025(5) 0.026(7)
C4 0.047(6) 0.080(10) 0.069(8) 0.056(7) 0.009(5) 0.004(6)
C5 0.037(5) 0.065(8) 0.055(6) 0.036(6) 0.009(4) 0.010(5)
C6 0.060(7) 0.042(7) 0.065(8) 0.016(6) 0.010(6) 0.019(6)
C7 0.054(7) 0.098(12) 0.057(7) 0.046(8) 0.016(6) 0.027(7)
C8 0.044(6) 0.059(8) 0.051(6) 0.027(6) -0.004(5) -0.008(5)
C9 0.065(7) 0.033(6) 0.044(6) 0.009(5) 0.006(5) 0.006(5)
C10 0.092(9) 0.049(8) 0.029(5) 0.014(5) 0.002(5) 0.004(7)
C11 0.035(4) 0.030(5) 0.024(4) 0.011(3) 0.005(3) 0.005(4)
C12 0.051(6) 0.044(7) 0.056(6) 0.028(5) 0.021(5) 0.024(5)
C13 0.065(7) 0.025(6) 0.047(6) 0.011(4) 0.015(5) 0.006(5)
C14 0.058(6) 0.061(8) 0.042(5) 0.031(5) 0.016(5) 0.022(6)
C15 0.045(5) 0.050(7) 0.042(5) 0.018(5) 0.004(4) 0.003(5)
C16 0.062(7) 0.070(9) 0.034(5) 0.021(5) 0.014(5) 0.018(6)
C17 0.057(7) 0.038(7) 0.060(7) 0.015(5) 0.011(5) 0.003(5)
C18 0.035(5) 0.070(9) 0.048(6) 0.034(6) 0.009(4) 0.001(5)
C19 0.051(6) 0.061(8) 0.049(6) 0.017(5) 0.019(5) 0.025(6)
C20 0.051(6) 0.060(8) 0.051(6) 0.027(6) 0.013(5) 0.010(5)

loop_
_atom_type_symbol
_atom_type_description
_atom_type_scat_dispersion_real
_atom_type_scat_dispersion_imag
_atom_type_scat_source
C C 0.0033 0.0016 'International Tables Vol C Tables 4.2.6.8 and 6.1.1.4'
H H 0.0000 0.0000 'International Tables Vol C Tables 4.2.6.8 and 6.1.1.4'
Si Si 0.0817 0.0704 'International Tables Vol C Tables 4.2.6.8 and 6.1.1.4'
Cl Cl 0.1484 0.1585 'International Tables Vol C Tables 4.2.6.8 and 6.1.1.4'
Bi Bi -4.1077 10.2566 'International Tables Vol C Tables 4.2.6.8 and 6.1.1.4'

loop_
_geom_angle_atom_site_label_1
_geom_angle_atom_site_label_2
_geom_angle_atom_site_label_3
_geom_angle
_geom_angle_site_symmetry_1
_geom_angle_site_symmetry_3
_geom_angle_publ_flag
C3 Si1 C2 104.9(6) . . ?
C3 Si1 C4 104.8(7) . . ?
C2 Si1 C4 108.8(6) . . ?
C3 Si1 C1 113.4(6) . . ?
C2 Si1 C1 111.7(5) . . ?
C4 Si1 C1 112.7(5) . . ?
C8 Si2 C9 107.4(6) . . ?
C8 Si2 C10 104.7(6) . . ?
C9 Si2 C10 108.2(6) . . ?
C8 Si2 C1 113.4(5) . . ?
C9 Si2 C1 112.7(5) . . ?
C10 Si2 C1 110.1(6) . . ?
C7 Si3 C5 108.3(5) . . ?
C7 Si3 C6 104.6(7) . . ?
C5 Si3 C6 107.1(6) . . ?
C7 Si3 C1 112.1(6) . . ?
C5 Si3 C1 113.0(5) . . ?
C6 Si3 C1 111.2(5) . . ?
C7 Si3 Bi1 80.2(4) . . ?
C5 Si3 Bi1 155.5(4) . . ?
C6 Si3 Bi1 92.2(4) . . ?
C1 Si3 Bi1 44.0(3) . . ?
C20 Si4 C19 104.9(6) . . ?
C20 Si4 C18 106.0(6) . . ?
C19 Si4 C18 107.9(6) . . ?
C20 Si4 C11 113.3(5) . . ?
C19 Si4 C11 113.3(5) . . ?
C18 Si4 C11 111.0(5) . . ?
C15 Si5 C16 105.0(5) . . ?
C15 Si5 C17 107.2(6) . . ?
C16 Si5 C17 107.2(6) . . ?
C15 Si5 C11 113.9(5) . . ?
C16 Si5 C11 109.8(5) . . ?
C17 Si5 C11 113.1(5) . . ?
C13 Si6 C14 107.4(6) . . ?
C13 Si6 C12 105.5(6) . . ?
C14 Si6 C12 108.5(5) . . ?
C13 Si6 C11 110.5(5) . . ?
C14 Si6 C11 113.5(5) . . ?
C12 Si6 C11 111.0(5) . . ?
C13 Si6 Bi2 94.2(4) . . ?
C14 Si6 Bi2 154.8(4) . . ?
C12 Si6 Bi2 76.9(4) . . ?
C11 Si6 Bi2 44.4(3) . . ?
C1 Bi1 Cl2 100.8(3) . . ?
C1 Bi1 Cl1 99.8(3) . . ?
Cl2 Bi1 Cl1 94.15(12) . . ?
C1 Bi1 Si3 36.2(3) . . ?
Cl2 Bi1 Si3 102.48(10) . . ?
Cl1 Bi1 Si3 134.91(9) . . ?
C11 Bi2 Cl3 102.1(3) . . ?
C11 Bi2 Cl4 100.8(2) . . ?
Cl3 Bi2 Cl4 92.72(11) . . ?
C11 Bi2 Si6 35.6(2) . . ?
Cl3 Bi2 Si6 136.88(9) . . ?
Cl4 Bi2 Si6 101.88(9) . . ?
Si2 C1 Si1 113.0(5) . . ?
Si2 C1 Si3 111.9(5) . . ?
Si1 C1 Si3 110.1(5) . . ?
Si2 C1 Bi1 115.4(5) . . ?
Si1 C1 Bi1 105.8(4) . . ?
Si3 C1 Bi1 99.7(4) . . ?
Si5 C11 Si6 112.1(4) . . ?
Si5 C11 Si4 111.4(5) . . ?
Si6 C11 Si4 112.0(5) . . ?
Si5 C11 Bi2 115.0(5) . . ?
Si6 C11 Bi2 100.0(4) . . ?
Si4 C11 Bi2 105.7(4) . . ?

loop_
_geom_bond_atom_site_label_1
_geom_bond_atom_site_label_2
_geom_bond_distance
_geom_bond_site_symmetry_2
_geom_bond_publ_flag
Si1 C3 1.847(13) . ?
Si1 C2 1.872(12) . ?
Si1 C4 1.874(12) . ?
Si1 C1 1.919(11) . ?
Si2 C8 1.855(13) . ?
Si2 C9 1.872(13) . ?
Si2 C10 1.875(11) . ?
Si2 C1 1.892(11) . ?
Si3 C7 1.872(14) . ?
Si3 C5 1.879(11) . ?
Si3 C6 1.893(14) . ?
Si3 C1 1.943(11) . ?
Si3 Bi1 3.239(3) . ?
Si4 C20 1.849(12) . ?
Si4 C19 1.859(13) . ?
Si4 C18 1.874(12) . ?
Si4 C11 1.915(9) . ?
Si5 C15 1.870(11) . ?
Si5 C16 1.876(12) . ?
Si5 C17 1.879(14) . ?
Si5 C11 1.908(9) . ?
Si6 C13 1.870(12) . ?
Si6 C14 1.882(11) . ?
Si6 C12 1.891(11) . ?
Si6 C11 1.913(10) . ?
Si6 Bi2 3.237(3) . ?
Cl1 Bi1 2.493(3) . ?
Cl2 Bi1 2.476(3) . ?
Cl3 Bi2 2.476(3) . ?
Cl4 Bi2 2.497(3) . ?
Bi1 C1 2.284(9) . ?
Bi2 C11 2.301(9) . ?

loop_
_geom_torsion_atom_site_label_1
_geom_torsion_atom_site_label_2
_geom_torsion_atom_site_label_3
_geom_torsion_atom_site_label_4
_geom_torsion
_geom_torsion_site_symmetry_1
_geom_torsion_site_symmetry_2
_geom_torsion_site_symmetry_3
_geom_torsion_site_symmetry_4
_geom_torsion_publ_flag
C7 Si3 Bi1 C1 -136.9(7) . . . . ?
C5 Si3 Bi1 C1 -24.0(10) . . . . ?
C6 Si3 Bi1 C1 118.7(7) . . . . ?
C7 Si3 Bi1 Cl2 -45.6(6) . . . . ?
C5 Si3 Bi1 Cl2 67.3(10) . . . . ?
C6 Si3 Bi1 Cl2 -150.0(5) . . . . ?
C1 Si3 Bi1 Cl2 91.3(5) . . . . ?
C7 Si3 Bi1 Cl1 -154.6(6) . . . . ?
C5 Si3 Bi1 Cl1 -41.7(10) . . . . ?
C6 Si3 Bi1 Cl1 101.0(5) . . . . ?
C1 Si3 Bi1 Cl1 -17.7(5) . . . . ?
C13 Si6 Bi2 C11 -115.3(6) . . . . ?
C14 Si6 Bi2 C11 34.1(10) . . . . ?
C12 Si6 Bi2 C11 139.7(6) . . . . ?
C13 Si6 Bi2 Cl3 -100.0(4) . . . . ?
C14 Si6 Bi2 Cl3 49.3(9) . . . . ?
C12 Si6 Bi2 Cl3 155.0(4) . . . . ?
C11 Si6 Bi2 Cl3 15.3(4) . . . . ?
C13 Si6 Bi2 Cl4 152.8(4) . . . . ?
C14 Si6 Bi2 Cl4 -57.9(9) . . . . ?
C12 Si6 Bi2 Cl4 47.8(4) . . . . ?
C11 Si6 Bi2 Cl4 -91.9(4) . . . . ?
C8 Si2 C1 Si1 162.6(5) . . . . ?
C9 Si2 C1 Si1 -75.2(7) . . . . ?
C10 Si2 C1 Si1 45.7(7) . . . . ?
C8 Si2 C1 Si3 37.6(7) . . . . ?
C9 Si2 C1 Si3 159.8(6) . . . . ?
C10 Si2 C1 Si3 -79.3(7) . . . . ?
C8 Si2 C1 Bi1 -75.5(6) . . . . ?
C9 Si2 C1 Bi1 46.7(7) . . . . ?
C10 Si2 C1 Bi1 167.6(6) . . . . ?
C3 Si1 C1 Si2 37.1(7) . . . . ?
C2 Si1 C1 Si2 155.5(6) . . . . ?
C4 Si1 C1 Si2 -81.7(7) . . . . ?
C3 Si1 C1 Si3 163.1(5) . . . . ?
C2 Si1 C1 Si3 -78.6(6) . . . . ?
C4 Si1 C1 Si3 44.2(7) . . . . ?
C3 Si1 C1 Bi1 -90.0(6) . . . . ?
C2 Si1 C1 Bi1 28.3(7) . . . . ?
C4 Si1 C1 Bi1 151.1(6) . . . . ?
C7 Si3 C1 Si2 -75.9(7) . . . . ?
C5 Si3 C1 Si2 46.9(7) . . . . ?
C6 Si3 C1 Si2 167.4(6) . . . . ?
Bi1 Si3 C1 Si2 -122.6(7) . . . . ?
C7 Si3 C1 Si1 157.6(6) . . . . ?
C5 Si3 C1 Si1 -79.7(6) . . . . ?
C6 Si3 C1 Si1 40.9(7) . . . . ?
Bi1 Si3 C1 Si1 110.9(6) . . . . ?
C7 Si3 C1 Bi1 46.7(7) . . . . ?
C5 Si3 C1 Bi1 169.4(5) . . . . ?
C6 Si3 C1 Bi1 -70.0(7) . . . . ?
Cl2 Bi1 C1 Si2 23.6(5) . . . . ?
Cl1 Bi1 C1 Si2 -72.6(5) . . . . ?
Si3 Bi1 C1 Si2 120.1(7) . . . . ?
Cl2 Bi1 C1 Si1 149.3(4) . . . . ?
Cl1 Bi1 C1 Si1 53.1(5) . . . . ?
Si3 Bi1 C1 Si1 -114.3(7) . . . . ?
Cl2 Bi1 C1 Si3 -96.4(4) . . . . ?
Cl1 Bi1 C1 Si3 167.4(3) . . . . ?
C15 Si5 C11 Si6 -37.3(7) . . . . ?
C16 Si5 C11 Si6 80.1(6) . . . . ?
C17 Si5 C11 Si6 -160.1(6) . . . . ?
C15 Si5 C11 Si4 -163.7(6) . . . . ?
C16 Si5 C11 Si4 -46.3(7) . . . . ?
C17 Si5 C11 Si4 73.5(7) . . . . ?
C15 Si5 C11 Bi2 76.0(6) . . . . ?
C16 Si5 C11 Bi2 -166.5(5) . . . . ?
C17 Si5 C11 Bi2 -46.8(7) . . . . ?
C13 Si6 C11 Si5 -163.4(5) . . . . ?
C14 Si6 C11 Si5 -42.6(7) . . . . ?
C12 Si6 C11 Si5 79.9(6) . . . . ?
Bi2 Si6 C11 Si5 122.3(6) . . . . ?
C13 Si6 C11 Si4 -37.3(6) . . . . ?
C14 Si6 C11 Si4 83.5(6) . . . . ?
C12 Si6 C11 Si4 -154.0(5) . . . . ?
Bi2 Si6 C11 Si4 -111.6(5) . . . . ?
C13 Si6 C11 Bi2 74.4(5) . . . . ?
C14 Si6 C11 Bi2 -164.9(5) . . . . ?
C12 Si6 C11 Bi2 -42.4(5) . . . . ?
C20 Si4 C11 Si5 -158.2(6) . . . . ?
C19 Si4 C11 Si5 -38.8(7) . . . . ?
C18 Si4 C11 Si5 82.8(7) . . . . ?
C20 Si4 C11 Si6 75.4(7) . . . . ?
C19 Si4 C11 Si6 -165.3(5) . . . . ?
C18 Si4 C11 Si6 -43.7(6) . . . . ?
C20 Si4 C11 Bi2 -32.6(7) . . . . ?
C19 Si4 C11 Bi2 86.7(6) . . . . ?
C18 Si4 C11 Bi2 -151.7(5) . . . . ?
Cl3 Bi2 C11 Si5 70.4(4) . . . . ?
Cl4 Bi2 C11 Si5 -24.8(5) . . . . ?
Si6 Bi2 C11 Si5 -120.2(6) . . . . ?
Cl3 Bi2 C11 Si6 -169.4(3) . . . . ?
Cl4 Bi2 C11 Si6 95.4(3) . . . . ?
Cl3 Bi2 C11 Si4 -53.0(4) . . . . ?
Cl4 Bi2 C11 Si4 -148.2(4) . . . . ?
Si6 Bi2 C11 Si4 116.4(6) . . . . ?
